data_7010866
loop_
_publ_author_name
'Wong, Wai-Yeung'
'Ting, Fai-Lung'
'Lam, Wai-Lim'

_publ_section_title
;
 A new family of phosphido-bridged dinuclear ruthenium carbonyl
 complexes: synthesis of
 [Ru2(CO)6{&#x00B5;-P(&#xE010;C(CH)3O&#xE011;)2}(&#x00B5;-\h1,\h2-&#xE010;C(CH)3O&#xE011;)]
 and its reactivity towards terminal alkynes
;
_journal_issue 20
_journal_name_full 'Journal of the Chemical Society, Dalton Transactions'
_journal_page_first 2981
_journal_paper_doi 10.1039/b104625j
_journal_year 2001
_chemical_formula_sum 'C32 H19 N2 O11 P Ru2'
_chemical_formula_weight 840.60
_chemical_name_systematic
; 
? 
;
_space_group_IT_number 2
_symmetry_cell_setting triclinic
_symmetry_space_group_name_Hall '-P 1'
_symmetry_space_group_name_H-M 'P -1'
_atom_sites_solution_hydrogens geom
_atom_sites_solution_primary direct
_atom_sites_solution_secondary difmap
_audit_creation_method SHELXL-97
_cell_angle_alpha 86.8270(10)
_cell_angle_beta 71.1790(10)
_cell_angle_gamma 74.8290(10)
_cell_formula_units_Z 2
_cell_length_a 9.2527(7)
_cell_length_b 13.7704(10)
_cell_length_c 13.7919(10)
_cell_measurement_temperature 293(2)
_cell_volume 1604.5(2)
_computing_data_reduction SAINT
_computing_structure_refinement 'SHELXL-97 (Sheldrick, 1997)'
_computing_structure_solution 'SHELXS-97 (Sheldrick, 1990)'
_diffrn_ambient_temperature 293(2)
_diffrn_measured_fraction_theta_full 0.919
_diffrn_measured_fraction_theta_max 0.919
_diffrn_measurement_device_type 'Smart CCD'
_diffrn_radiation_monochromator graphite
_diffrn_radiation_source 'fine-focus sealed tube'
_diffrn_radiation_type MoK\a
_diffrn_radiation_wavelength 0.71073
_diffrn_reflns_av_R_equivalents 0.0164
_diffrn_reflns_av_sigmaI/netI 0.0170
_diffrn_reflns_limit_h_max 12
_diffrn_reflns_limit_h_min -10
_diffrn_reflns_limit_k_max 17
_diffrn_reflns_limit_k_min -16
_diffrn_reflns_limit_l_max 15
_diffrn_reflns_limit_l_min -17
_diffrn_reflns_number 9282
_diffrn_reflns_theta_full 27.53
_diffrn_reflns_theta_max 27.53
_diffrn_reflns_theta_min 2.15
_exptl_absorpt_coefficient_mu 1.055
_exptl_crystal_colour red
_exptl_crystal_density_diffrn 1.740
_exptl_crystal_density_method 'not measured'
_exptl_crystal_description block
_exptl_crystal_F_000 832
_exptl_crystal_size_max 0.33
_exptl_crystal_size_mid 0.20
_exptl_crystal_size_min 0.18
_refine_diff_density_max 0.616
_refine_diff_density_min -0.578
_refine_diff_density_rms 0.079
_refine_ls_extinction_coef 0.0000(3)
_refine_ls_extinction_expression Fc^*^=kFc[1+0.001xFc^2^\l^3^/sin(2\q)]^-1/4^
_refine_ls_extinction_method SHELXL
_refine_ls_goodness_of_fit_ref 1.056
_refine_ls_hydrogen_treatment mixed
_refine_ls_matrix_type full
_refine_ls_number_parameters 442
_refine_ls_number_reflns 6757
_refine_ls_number_restraints 0
_refine_ls_restrained_S_all 1.056
_refine_ls_R_factor_all 0.0361
_refine_ls_R_factor_gt 0.0323
_refine_ls_shift/su_max 2.368
_refine_ls_shift/su_mean 0.005
_refine_ls_structure_factor_coef Fsqd
_refine_ls_weighting_details
;
calc w=1/[\s^2^(Fo^2^)+(0.0561P)^2^+1.1405P] where 
P=(Fo^2^+2Fc^2^)/3
;
_refine_ls_weighting_scheme calc
_refine_ls_wR_factor_gt 0.0872
_refine_ls_wR_factor_ref 0.0925
_reflns_number_gt 6094
_reflns_number_total 6757
_reflns_threshold_expression >2sigma(I)
_cod_data_source_file b104625j.txt
_cod_data_source_block wy0404wm
_cod_depositor_comments
;
The following automatic conversions were performed:
'_symmetry_cell_setting' value 'Triclinic' changed to 'triclinic'
according to '/home/saulius/struct/CIF-dictionaries/cif_core.dic'
dictionary named 'cif_core.dic' version 2.4.1 from 2010-06-29.

Automatic conversion script
Id: cif_fix_enum 1527 2010-12-29 10:47:43Z saulius 
;
_cod_original_sg_symbol_H-M P-1
_cod_database_code 7010866

loop_
_symmetry_equiv_pos_as_xyz
'x, y, z'
'-x, -y, -z'

loop_
_atom_site_label
_atom_site_type_symbol
_atom_site_fract_x
_atom_site_fract_y
_atom_site_fract_z
_atom_site_U_iso_or_equiv
_atom_site_adp_type
_atom_site_occupancy
_atom_site_symmetry_multiplicity
_atom_site_calc_flag
_atom_site_refinement_flags
_atom_site_disorder_assembly
_atom_site_disorder_group
C1 C -0.2038(3) 0.7009(2) 0.6372(2) 0.0434(6) Uani 1 1 d . . .
C2 C -0.0666(4) 0.8263(2) 0.5037(2) 0.0494(7) Uani 1 1 d . . .
C3 C 0.3776(4) 0.8022(2) 0.6036(2) 0.0476(7) Uani 1 1 d . . .
C4 C 0.3469(4) 0.6653(2) 0.7473(2) 0.0473(7) Uani 1 1 d . . .
C5 C -0.1533(4) 0.9437(2) 0.6931(2) 0.0428(6) Uani 1 1 d . . .
C6 C -0.2856(4) 0.9093(2) 0.7449(2) 0.0461(6) Uani 1 1 d . . .
H6 H -0.2938 0.8617 0.7956 0.055 Uiso 1 1 calc R . .
C7 C -0.4077(4) 0.9631(3) 0.7034(3) 0.0575(8) Uani 1 1 d . . .
H7A H -0.5110 0.9573 0.7228 0.069 Uiso 1 1 calc R . .
C8 C -0.3441(5) 1.0224(3) 0.6323(3) 0.0629(9) Uani 1 1 d . . .
H8A H -0.3984 1.0651 0.5937 0.075 Uiso 1 1 calc R . .
C9 C 0.2459(4) 1.0810(2) 0.9064(2) 0.0486(7) Uani 1 1 d . . .
C10 C 0.2564(4) 0.9848(3) 0.9421(2) 0.0530(7) Uani 1 1 d . . .
H10A H 0.3055 0.9630 0.9915 0.064 Uiso 1 1 calc R . .
C11 C 0.1933(4) 0.9212(2) 0.9039(2) 0.0495(7) Uani 1 1 d . . .
H11A H 0.2019 0.8557 0.9266 0.059 Uiso 1 1 calc R . .
C12 C 0.1162(3) 0.9543(2) 0.8311(2) 0.0411(6) Uani 1 1 d . . .
C13 C 0.1014(4) 1.0538(2) 0.8006(3) 0.0508(7) Uani 1 1 d . . .
H13A H 0.0457 1.0782 0.7553 0.061 Uiso 1 1 calc R . .
C14 C 0.1686(4) 1.1169(2) 0.8371(3) 0.0540(8) Uani 1 1 d . . .
H14A H 0.1612 1.1825 0.8148 0.065 Uiso 1 1 calc R . .
C15 C 0.0091(4) 0.9154(2) 0.6925(2) 0.0408(6) Uani 1 1 d . . .
C16 C 0.0521(3) 0.8864(2) 0.7860(2) 0.0395(6) Uani 1 1 d . . .
C17 C 0.0058(3) 0.8006(2) 0.8365(2) 0.0392(6) Uani 1 1 d . . .
C18 C -0.0300(3) 0.7324(2) 0.7807(2) 0.0383(5) Uani 1 1 d . . .
C19 C -0.0703(3) 0.6399(2) 0.8309(2) 0.0381(5) Uani 1 1 d . . .
C20 C -0.2283(4) 0.6366(2) 0.8664(3) 0.0510(7) Uani 1 1 d . . .
H20A H -0.3060 0.6934 0.8615 0.061 Uiso 1 1 calc R . .
C21 C -0.2723(4) 0.5513(3) 0.9086(3) 0.0543(8) Uani 1 1 d . . .
H21A H -0.3781 0.5504 0.9325 0.065 Uiso 1 1 calc R . .
C22 C -0.1552(4) 0.4677(2) 0.9143(2) 0.0458(6) Uani 1 1 d . . .
C23 C 0.0012(4) 0.4676(2) 0.8832(2) 0.0501(7) Uani 1 1 d . . .
H23A H 0.0777 0.4107 0.8896 0.060 Uiso 1 1 calc R . .
C24 C 0.0425(4) 0.5544(2) 0.8419(2) 0.0471(7) Uani 1 1 d . . .
H24A H 0.1481 0.5556 0.8211 0.057 Uiso 1 1 calc R . .
C25 C 0.2730(3) 0.6560(2) 0.4414(2) 0.0436(6) Uani 1 1 d . . .
C26 C 0.3229(4) 0.5868(3) 0.3645(3) 0.0550(8) Uani 1 1 d . . .
H26A H 0.3157 0.5205 0.3703 0.066 Uiso 1 1 calc R . .
C27 C 0.3882(5) 0.6340(3) 0.2733(3) 0.0680(10) Uani 1 1 d . . .
H27A H 0.4316 0.6051 0.2075 0.082 Uiso 1 1 calc R . .
C28 C 0.3757(7) 0.7272(4) 0.2999(3) 0.0862(14) Uani 1 1 d . . .
H28A H 0.4095 0.7751 0.2543 0.103 Uiso 1 1 calc R . .
C29 C 0.1728(3) 0.5278(2) 0.5946(2) 0.0416(6) Uani 1 1 d . . .
C30 C 0.2933(5) 0.4517(3) 0.5997(4) 0.0740(12) Uani 1 1 d . . .
H30A H 0.3960 0.4539 0.5921 0.089 Uiso 1 1 calc R . .
C31 C 0.2291(7) 0.3650(3) 0.6196(4) 0.0879(15) Uani 1 1 d . . .
H31A H 0.2852 0.2990 0.6238 0.106 Uiso 1 1 calc R . .
C32 C 0.0813(7) 0.3947(3) 0.6302(4) 0.0775(12) Uani 1 1 d . . .
H32A H 0.0118 0.3537 0.6470 0.093 Uiso 1 1 calc R . .
H1 H 0.018(4) 0.782(3) 0.901(3) 0.050(9) Uiso 1 1 d . . .
H2 H 0.063(3) 0.953(2) 0.648(2) 0.029(7) Uiso 1 1 d . . .
N1 N 0.3243(4) 1.1470(3) 0.9402(2) 0.0625(8) Uani 1 1 d . . .
N2 N -0.2005(4) 0.3750(2) 0.9531(2) 0.0590(7) Uani 1 1 d . . .
O1 O -0.2893(3) 0.6553(2) 0.6372(2) 0.0655(7) Uani 1 1 d . . .
O2 O -0.0714(4) 0.8510(2) 0.4252(2) 0.0821(9) Uani 1 1 d . . .
O3 O 0.4790(3) 0.8315(2) 0.5511(2) 0.0703(7) Uani 1 1 d . . .
O4 O 0.4283(3) 0.6112(2) 0.7842(2) 0.0745(8) Uani 1 1 d . . .
O5 O -0.1881(3) 1.01311(15) 0.62266(18) 0.0532(5) Uani 1 1 d . . .
O6 O 0.3063(4) 0.74397(19) 0.40326(19) 0.0749(8) Uani 1 1 d . . .
O7 O 0.0412(3) 0.4948(2) 0.6135(2) 0.0663(7) Uani 1 1 d . . .
O8 O 0.3214(5) 1.2288(3) 0.9019(3) 0.0927(10) Uani 1 1 d . . .
O9 O 0.3843(4) 1.1161(3) 1.0065(3) 0.0873(9) Uani 1 1 d . . .
O10 O -0.3385(4) 0.3733(3) 0.9760(3) 0.0933(11) Uani 1 1 d . . .
O11 O -0.0960(4) 0.3024(2) 0.9605(3) 0.0872(9) Uani 1 1 d . . .
P1 P 0.16982(8) 0.65827(5) 0.57606(5) 0.03716(15) Uani 1 1 d . . .
Ru1 Ru -0.06566(2) 0.780307(15) 0.637665(16) 0.03444(8) Uani 1 1 d . . .
Ru2 Ru 0.20778(2) 0.753772(15) 0.691302(16) 0.03597(8) Uani 1 1 d . . .

loop_
_atom_site_aniso_label
_atom_site_aniso_U_11
_atom_site_aniso_U_22
_atom_site_aniso_U_33
_atom_site_aniso_U_23
_atom_site_aniso_U_13
_atom_site_aniso_U_12
C1 0.0441(15) 0.0373(14) 0.0493(16) 0.0050(12) -0.0160(12) -0.0107(12)
C2 0.0638(19) 0.0422(15) 0.0512(17) 0.0093(13) -0.0254(15) -0.0218(14)
C3 0.0496(16) 0.0463(16) 0.0527(17) 0.0079(13) -0.0205(14) -0.0184(13)
C4 0.0408(14) 0.0496(16) 0.0518(16) 0.0064(13) -0.0144(13) -0.0137(13)
C5 0.0565(17) 0.0281(12) 0.0477(15) 0.0022(11) -0.0257(13) -0.0061(11)
C6 0.0492(16) 0.0397(14) 0.0463(15) -0.0003(12) -0.0179(13) -0.0024(12)
C7 0.0494(17) 0.0511(18) 0.071(2) -0.0076(16) -0.0272(16) 0.0015(14)
C8 0.072(2) 0.0419(17) 0.082(2) 0.0014(16) -0.047(2) 0.0030(16)
C9 0.0512(16) 0.0535(17) 0.0431(15) -0.0089(13) -0.0112(13) -0.0198(14)
C10 0.0607(19) 0.064(2) 0.0431(16) 0.0039(14) -0.0233(14) -0.0227(16)
C11 0.0615(18) 0.0460(16) 0.0478(16) 0.0072(13) -0.0247(14) -0.0174(14)
C12 0.0466(15) 0.0379(14) 0.0402(14) 0.0001(11) -0.0161(12) -0.0103(11)
C13 0.069(2) 0.0387(15) 0.0528(17) 0.0020(13) -0.0291(15) -0.0154(14)
C14 0.071(2) 0.0404(15) 0.0545(18) -0.0012(13) -0.0226(16) -0.0174(15)
C15 0.0515(16) 0.0339(13) 0.0411(14) 0.0074(11) -0.0184(12) -0.0150(12)
C16 0.0453(14) 0.0356(13) 0.0393(13) 0.0017(10) -0.0167(11) -0.0095(11)
C17 0.0408(14) 0.0372(13) 0.0385(13) 0.0026(10) -0.0140(11) -0.0069(11)
C18 0.0392(13) 0.0344(13) 0.0401(13) 0.0055(10) -0.0130(11) -0.0080(10)
C19 0.0445(14) 0.0338(13) 0.0366(13) 0.0064(10) -0.0137(11) -0.0113(11)
C20 0.0434(15) 0.0432(16) 0.0601(18) 0.0147(14) -0.0123(13) -0.0083(12)
C21 0.0466(16) 0.0526(18) 0.0597(19) 0.0159(15) -0.0096(14) -0.0184(14)
C22 0.0588(17) 0.0413(14) 0.0394(14) 0.0120(11) -0.0151(13) -0.0189(13)
C23 0.0569(18) 0.0396(15) 0.0538(17) 0.0131(13) -0.0218(14) -0.0096(13)
C24 0.0446(15) 0.0455(15) 0.0539(17) 0.0118(13) -0.0205(13) -0.0122(12)
C25 0.0461(15) 0.0405(14) 0.0445(15) 0.0014(11) -0.0111(12) -0.0160(12)
C26 0.062(2) 0.0488(17) 0.0526(18) -0.0059(14) -0.0140(15) -0.0164(15)
C27 0.079(3) 0.075(3) 0.0428(18) -0.0072(17) -0.0073(17) -0.020(2)
C28 0.122(4) 0.071(3) 0.048(2) 0.0067(18) 0.002(2) -0.033(3)
C29 0.0421(14) 0.0352(13) 0.0488(15) 0.0023(11) -0.0162(12) -0.0102(11)
C30 0.0469(18) 0.062(2) 0.100(3) 0.025(2) -0.0214(19) -0.0009(16)
C31 0.117(4) 0.0368(18) 0.082(3) 0.0084(18) -0.017(3) 0.008(2)
C32 0.114(4) 0.048(2) 0.079(3) 0.0081(19) -0.028(3) -0.040(2)
N1 0.0679(19) 0.070(2) 0.0548(17) -0.0125(15) -0.0150(14) -0.0296(16)
N2 0.074(2) 0.0489(16) 0.0545(16) 0.0138(12) -0.0159(14) -0.0237(14)
O1 0.0545(13) 0.0644(15) 0.0867(18) 0.0039(13) -0.0232(13) -0.0304(12)
O2 0.133(3) 0.0809(19) 0.0591(16) 0.0312(14) -0.0546(18) -0.0495(19)
O3 0.0610(15) 0.0818(18) 0.0766(17) 0.0238(14) -0.0203(13) -0.0392(14)
O4 0.0543(14) 0.0823(19) 0.0839(19) 0.0267(15) -0.0308(14) -0.0062(13)
O5 0.0689(14) 0.0339(10) 0.0650(14) 0.0112(9) -0.0371(12) -0.0092(10)
O6 0.115(2) 0.0509(14) 0.0472(13) -0.0003(11) 0.0025(14) -0.0376(15)
O7 0.0680(16) 0.0570(14) 0.0872(19) 0.0142(13) -0.0343(14) -0.0293(12)
O8 0.130(3) 0.084(2) 0.096(2) 0.0123(18) -0.049(2) -0.066(2)
O9 0.106(2) 0.097(2) 0.086(2) -0.0049(18) -0.0540(19) -0.0409(19)
O10 0.079(2) 0.077(2) 0.118(3) 0.0326(19) -0.0112(19) -0.0425(17)
O11 0.099(2) 0.0515(15) 0.113(3) 0.0353(16) -0.039(2) -0.0231(15)
P1 0.0390(3) 0.0332(3) 0.0397(3) 0.0009(3) -0.0117(3) -0.0110(3)
Ru1 0.03905(13) 0.02926(12) 0.03719(13) 0.00542(8) -0.01496(9) -0.00991(9)
Ru2 0.03842(13) 0.03391(12) 0.03812(13) 0.00253(8) -0.01425(9) -0.01139(9)

loop_
_atom_type_symbol
_atom_type_description
_atom_type_scat_dispersion_real
_atom_type_scat_dispersion_imag
_atom_type_scat_source
C C 0.0033 0.0016 'International Tables Vol C Tables 4.2.6.8 and 6.1.1.4'
H H 0.0000 0.0000 'International Tables Vol C Tables 4.2.6.8 and 6.1.1.4'
N N 0.0061 0.0033 'International Tables Vol C Tables 4.2.6.8 and 6.1.1.4'
O O 0.0106 0.0060 'International Tables Vol C Tables 4.2.6.8 and 6.1.1.4'
P P 0.1023 0.0942 'International Tables Vol C Tables 4.2.6.8 and 6.1.1.4'
Ru Ru -1.2594 0.8363 'International Tables Vol C Tables 4.2.6.8 and 6.1.1.4'

loop_
_geom_angle_atom_site_label_1
_geom_angle_atom_site_label_2
_geom_angle_atom_site_label_3
_geom_angle
_geom_angle_site_symmetry_1
_geom_angle_site_symmetry_3
_geom_angle_publ_flag
O1 C1 Ru1 178.4(3) . . ?
O2 C2 Ru1 177.1(3) . . ?
O3 C3 Ru2 179.8(3) . . ?
O4 C4 Ru2 177.9(3) . . ?
O5 C5 C6 109.7(3) . . ?
O5 C5 C15 116.4(3) . . ?
C6 C5 C15 133.6(3) . . ?
O5 C5 Ru1 116.03(19) . . ?
C6 C5 Ru1 79.66(17) . . ?
C15 C5 Ru1 76.26(16) . . ?
C5 C6 C7 105.5(3) . . ?
C5 C6 Ru1 66.18(16) . . ?
C7 C6 Ru1 118.7(2) . . ?
C8 C7 C6 106.9(3) . . ?
C7 C8 O5 111.9(3) . . ?
C14 C9 C10 121.9(3) . . ?
C14 C9 N1 118.3(3) . . ?
C10 C9 N1 119.8(3) . . ?
C9 C10 C11 119.2(3) . . ?
C10 C11 C12 120.6(3) . . ?
C13 C12 C11 118.2(3) . . ?
C13 C12 C16 120.0(3) . . ?
C11 C12 C16 121.7(3) . . ?
C14 C13 C12 121.1(3) . . ?
C9 C14 C13 118.9(3) . . ?
C5 C15 C16 122.3(3) . . ?
C5 C15 Ru1 67.57(15) . . ?
C16 C15 Ru1 108.80(18) . . ?
C5 C15 Ru2 135.3(2) . . ?
C16 C15 Ru2 60.94(15) . . ?
Ru1 C15 Ru2 69.87(8) . . ?
C17 C16 C15 116.2(2) . . ?
C17 C16 C12 123.5(2) . . ?
C15 C16 C12 119.6(2) . . ?
C17 C16 Ru2 73.08(16) . . ?
C15 C16 Ru2 82.99(17) . . ?
C12 C16 Ru2 121.3(2) . . ?
C18 C17 C16 118.7(2) . . ?
C18 C17 Ru2 71.47(16) . . ?
C16 C17 Ru2 69.24(16) . . ?
C17 C18 C19 119.1(2) . . ?
C17 C18 Ru1 117.51(19) . . ?
C19 C18 Ru1 122.38(19) . . ?
C17 C18 Ru2 71.76(16) . . ?
C19 C18 Ru2 128.44(19) . . ?
Ru1 C18 Ru2 79.07(9) . . ?
C24 C19 C20 117.5(3) . . ?
C24 C19 C18 123.4(3) . . ?
C20 C19 C18 119.1(2) . . ?
C21 C20 C19 121.8(3) . . ?
C22 C21 C20 118.1(3) . . ?
C23 C22 C21 122.5(3) . . ?
C23 C22 N2 119.2(3) . . ?
C21 C22 N2 118.3(3) . . ?
C22 C23 C24 118.3(3) . . ?
C23 C24 C19 121.6(3) . . ?
C26 C25 O6 109.4(3) . . ?
C26 C25 P1 134.7(3) . . ?
O6 C25 P1 115.8(2) . . ?
C25 C26 C27 107.0(3) . . ?
C28 C27 C26 106.5(3) . . ?
C27 C28 O6 111.1(4) . . ?
C30 C29 O7 109.9(3) . . ?
C30 C29 P1 127.9(3) . . ?
O7 C29 P1 122.1(2) . . ?
C29 C30 C31 104.6(4) . . ?
C32 C31 C30 108.2(3) . . ?
C31 C32 O7 109.9(4) . . ?
O8 N1 O9 124.7(3) . . ?
O8 N1 C9 117.9(3) . . ?
O9 N1 C9 117.3(3) . . ?
O10 N2 O11 123.1(3) . . ?
O10 N2 C22 119.4(3) . . ?
O11 N2 C22 117.5(3) . . ?
C8 O5 C5 106.0(3) . . ?
C25 O6 C28 106.0(3) . . ?
C29 O7 C32 107.3(3) . . ?
C25 P1 C29 100.69(14) . . ?
C25 P1 Ru2 122.38(10) . . ?
C29 P1 Ru2 122.44(10) . . ?
C25 P1 Ru1 117.01(10) . . ?
C29 P1 Ru1 119.74(10) . . ?
Ru2 P1 Ru1 74.74(2) . . ?
C1 Ru1 C2 90.10(13) . . ?
C1 Ru1 C18 97.35(12) . . ?
C2 Ru1 C18 171.48(12) . . ?
C1 Ru1 C5 122.63(12) . . ?
C2 Ru1 C5 87.91(12) . . ?
C18 Ru1 C5 91.50(10) . . ?
C1 Ru1 P1 97.98(9) . . ?
C2 Ru1 P1 93.92(11) . . ?
C18 Ru1 P1 81.01(7) . . ?
C5 Ru1 P1 139.36(8) . . ?
C1 Ru1 C15 155.73(12) . . ?
C2 Ru1 C15 98.68(11) . . ?
C18 Ru1 C15 76.09(10) . . ?
C5 Ru1 C15 36.17(10) . . ?
P1 Ru1 C15 103.88(8) . . ?
C1 Ru1 C6 90.70(12) . . ?
C2 Ru1 C6 100.46(13) . . ?
C18 Ru1 C6 83.63(10) . . ?
C5 Ru1 C6 34.15(11) . . ?
P1 Ru1 C6 163.19(8) . . ?
C15 Ru1 C6 65.53(11) . . ?
C1 Ru1 Ru2 136.12(9) . . ?
C2 Ru1 Ru2 119.60(10) . . ?
C18 Ru1 Ru2 51.92(7) . . ?
C5 Ru1 Ru2 92.12(8) . . ?
P1 Ru1 Ru2 52.177(19) . . ?
C15 Ru1 Ru2 56.80(7) . . ?
C6 Ru1 Ru2 112.21(7) . . ?
C4 Ru2 C3 89.99(13) . . ?
C4 Ru2 C16 116.63(12) . . ?
C3 Ru2 C16 103.56(12) . . ?
C4 Ru2 C18 104.67(12) . . ?
C3 Ru2 C18 164.97(12) . . ?
C16 Ru2 C18 67.11(10) . . ?
C4 Ru2 C17 97.94(12) . . ?
C3 Ru2 C17 139.08(12) . . ?
C16 Ru2 C17 37.68(10) . . ?
C18 Ru2 C17 36.77(10) . . ?
C4 Ru2 P1 105.09(10) . . ?
C3 Ru2 P1 99.93(10) . . ?
C16 Ru2 P1 131.48(8) . . ?
C18 Ru2 P1 79.72(7) . . ?
C17 Ru2 P1 116.24(8) . . ?
C4 Ru2 C15 152.24(12) . . ?
C3 Ru2 C15 93.09(12) . . ?
C16 Ru2 C15 36.07(10) . . ?
C18 Ru2 C15 72.41(10) . . ?
C17 Ru2 C15 62.68(10) . . ?
P1 Ru2 C15 101.53(7) . . ?
C4 Ru2 Ru1 144.43(10) . . ?
C3 Ru2 Ru1 119.01(10) . . ?
C16 Ru2 Ru1 78.40(7) . . ?
C18 Ru2 Ru1 49.01(7) . . ?
C17 Ru2 Ru1 74.17(7) . . ?
P1 Ru2 Ru1 53.084(19) . . ?
C15 Ru2 Ru1 53.33(7) . . ?

loop_
_geom_bond_atom_site_label_1
_geom_bond_atom_site_label_2
_geom_bond_distance
_geom_bond_site_symmetry_2
_geom_bond_publ_flag
C1 O1 1.131(4) . ?
C1 Ru1 1.888(3) . ?
C2 O2 1.128(4) . ?
C2 Ru1 1.922(3) . ?
C3 O3 1.138(4) . ?
C3 Ru2 1.899(3) . ?
C4 O4 1.138(4) . ?
C4 Ru2 1.858(3) . ?
C5 O5 1.378(3) . ?
C5 C6 1.391(5) . ?
C5 C15 1.447(4) . ?
C5 Ru1 2.267(3) . ?
C6 C7 1.443(4) . ?
C6 Ru1 2.438(3) . ?
C7 C8 1.329(6) . ?
C8 O5 1.378(5) . ?
C9 C14 1.369(5) . ?
C9 C10 1.378(5) . ?
C9 N1 1.476(4) . ?
C10 C11 1.380(5) . ?
C11 C12 1.402(4) . ?
C12 C13 1.395(4) . ?
C12 C16 1.484(4) . ?
C13 C14 1.388(4) . ?
C15 C16 1.474(4) . ?
C15 Ru1 2.382(3) . ?
C15 Ru2 2.485(3) . ?
C16 C17 1.431(4) . ?
C16 Ru2 2.189(3) . ?
C17 C18 1.411(4) . ?
C17 Ru2 2.239(3) . ?
C18 C19 1.492(4) . ?
C18 Ru1 2.144(3) . ?
C18 Ru2 2.235(3) . ?
C19 C24 1.392(4) . ?
C19 C20 1.397(4) . ?
C20 C21 1.379(4) . ?
C21 C22 1.378(5) . ?
C22 C23 1.369(5) . ?
C22 N2 1.467(4) . ?
C23 C24 1.387(4) . ?
C25 C26 1.346(4) . ?
C25 O6 1.363(4) . ?
C25 P1 1.791(3) . ?
C26 C27 1.412(5) . ?
C27 C28 1.319(6) . ?
C28 O6 1.366(5) . ?
C29 C30 1.333(4) . ?
C29 O7 1.352(4) . ?
C29 P1 1.796(3) . ?
C30 C31 1.443(7) . ?
C31 C32 1.282(7) . ?
C32 O7 1.358(5) . ?
N1 O8 1.216(5) . ?
N1 O9 1.220(4) . ?
N2 O10 1.219(4) . ?
N2 O11 1.221(4) . ?
P1 Ru2 2.2831(7) . ?
P1 Ru1 2.3109(7) . ?
Ru1 Ru2 2.7885(3) . ?
